data_7009916
loop_
_publ_author_name
'Brammer, Lee'
'Rivas, Juan C. Mareque'
'Atencio, Reinaldo'
'Fang, Shiyue'
'Pigge, F. Christopher'

_publ_section_title
;
 Combining hydrogen bonds with coordination chemistry or organometallic
 \p-arene chemistry: strategies for inorganic crystal
 engineering&#x200A;&#x2020;
;
_journal_issue 21
_journal_name_full 'Journal of the Chemical Society, Dalton Transactions'
_journal_page_first 3855
_journal_paper_doi 10.1039/b004395h
_journal_year 2000
_chemical_compound_source synthesis
_chemical_formula_sum 'C24 H28 F12 N8 O6 P2 Pt'
_chemical_formula_weight 1009.57
_chemical_name_systematic
; 
 ? 
;
_space_group_IT_number 2
_symmetry_cell_setting triclinic
_symmetry_space_group_name_Hall '-P 1'
_symmetry_space_group_name_H-M 'P -1'
_atom_sites_solution_hydrogens geom
_atom_sites_solution_primary direct
_atom_sites_solution_secondary difmap
_audit_creation_method SHELXL
_cell_angle_alpha 69.03(2)
_cell_angle_beta 65.396(15)
_cell_angle_gamma 70.32(2)
_cell_formula_units_Z 1
_cell_length_a 9.678(3)
_cell_length_b 10.099(2)
_cell_length_c 10.321(2)
_cell_measurement_reflns_used 3252
_cell_measurement_temperature 213(5)
_cell_measurement_theta_max 29.72
_cell_measurement_theta_min 2.21
_cell_volume 835.2(4)
_computing_cell_refinement 'SMART (Siemens, 1994)'
_computing_data_collection 'SMART (Siemens, 1994)'
_computing_data_reduction 'SMART (Siemens, 1994)'
_computing_molecular_graphics 'SHELXTL (Siemens, 1994)'
_computing_publication_material 'SHELXTL (Siemens, 1994)'
_computing_structure_refinement 'SHELXTL (Siemens, 1994)'
_computing_structure_solution 'SHELXTL (Siemens, 1994)'
_diffrn_ambient_temperature 213(5)
_diffrn_measurement_device 'Siemens SMART CCD diffractometer'
_diffrn_measurement_method \w-scans
_diffrn_radiation_monochromator graphite
_diffrn_radiation_source 'sealed tube'
_diffrn_radiation_type MoK\a
_diffrn_radiation_wavelength 0.71073
_diffrn_reflns_av_R_equivalents 0.0693
_diffrn_reflns_av_sigmaI/netI 0.1279
_diffrn_reflns_limit_h_max 13
_diffrn_reflns_limit_h_min -12
_diffrn_reflns_limit_k_max 14
_diffrn_reflns_limit_k_min -13
_diffrn_reflns_limit_l_max 14
_diffrn_reflns_limit_l_min -13
_diffrn_reflns_number 8747
_diffrn_reflns_theta_max 29.72
_diffrn_reflns_theta_min 2.21
_exptl_absorpt_coefficient_mu 4.416
_exptl_absorpt_correction_T_max 0.5640
_exptl_absorpt_correction_T_min 0.4247
_exptl_absorpt_correction_type empirical
_exptl_absorpt_process_details
; 
  Absorption correction was based upon symmetry equivalent
 and repeated intensity measurements using the program SADABS
 (Sheldrick, 1995) which is based upon the method of Blessing
 (Blessing, 1995)    
;
_exptl_crystal_colour colorless
_exptl_crystal_density_diffrn 2.007
_exptl_crystal_description irregular
_exptl_crystal_F_000 492
_exptl_crystal_size_max 0.10
_exptl_crystal_size_mid 0.04
_exptl_crystal_size_min 0.04
_refine_diff_density_max 0.997
_refine_diff_density_min -1.101
_refine_diff_density_rms 0.210
_refine_ls_extinction_method none
_refine_ls_goodness_of_fit_all 1.016
_refine_ls_goodness_of_fit_obs 0.992
_refine_ls_hydrogen_treatment mixed
_refine_ls_matrix_type full
_refine_ls_number_parameters 247
_refine_ls_number_reflns 4236
_refine_ls_number_restraints 0
_refine_ls_restrained_S_all 1.016
_refine_ls_restrained_S_obs 0.992
_refine_ls_R_factor_all 0.1010
_refine_ls_R_factor_obs 0.0634
_refine_ls_shift/esd_max 0.000
_refine_ls_shift/esd_mean 0.000
_refine_ls_structure_factor_coef Fsqd
_refine_ls_weighting_details 'w=1/[\s^2^(Fo^2^)+(0.0500P)^2^] where P=(Fo^2^+2Fc^2^)/3'
_refine_ls_weighting_scheme calc
_refine_ls_wR_factor_all 0.1237
_refine_ls_wR_factor_obs 0.1039
_reflns_number_observed 3182
_reflns_number_total 4236
_reflns_observed_criterion >2sigma(I)
_cod_data_source_file b004395h.txt
_cod_data_source_block lee998sad
_cod_depositor_comments
;
The following automatic conversions were performed:

'_refine_ls_weighting_scheme' value 'calc
w=1/[\s^2^(Fo^2^)+(0.0500P)^2^] where P=(Fo^2^+2Fc^2^)/3' was changed
to 'calc'. New tag '_refine_ls_weighting_details' was created. The
value of the new tag was set to 'w=1/[\s^2^(Fo^2^)+(0.0500P)^2^]
where P=(Fo^2^+2Fc^2^)/3'.

Automatic conversion script
Id: cif_fix_values 3143 2015-03-26 13:38:13Z robertas 
;
_cod_original_cell_volume 835.3(4)
_cod_original_sg_symbol_H-M P-1
_cod_database_code 7009916

loop_
_symmetry_equiv_pos_as_xyz
'x, y, z'
'-x, -y, -z'

loop_
_atom_site_aniso_label
_atom_site_aniso_U_11
_atom_site_aniso_U_22
_atom_site_aniso_U_33
_atom_site_aniso_U_23
_atom_site_aniso_U_13
_atom_site_aniso_U_12
Pt1 0.0323(3) 0.0255(2) 0.0308(2) -0.0104(2) -0.0119(2) 0.0003(2)
N1 0.023(3) 0.030(3) 0.025(3) -0.004(2) -0.008(2) -0.006(3)
C2 0.032(4) 0.029(4) 0.029(3) -0.006(3) -0.013(3) -0.007(3)
C3 0.038(4) 0.023(4) 0.023(3) 0.001(3) -0.012(3) -0.015(3)
C4 0.048(5) 0.042(5) 0.035(4) -0.008(3) -0.013(4) -0.017(4)
C5 0.029(4) 0.047(5) 0.047(4) -0.015(4) -0.012(3) -0.007(4)
C6 0.036(5) 0.039(5) 0.035(4) -0.014(3) -0.008(3) -0.006(4)
C7 0.048(5) 0.035(4) 0.029(4) -0.009(3) -0.012(3) -0.008(4)
N2 0.039(4) 0.044(4) 0.067(5) -0.032(4) -0.005(3) -0.007(3)
O1 0.058(4) 0.036(3) 0.045(3) -0.017(3) -0.026(3) -0.001(3)
N11 0.036(4) 0.024(3) 0.024(3) -0.005(2) -0.011(2) -0.004(3)
C12 0.034(4) 0.018(3) 0.030(3) -0.006(3) -0.012(3) -0.007(3)
C13 0.032(4) 0.023(4) 0.034(4) -0.009(3) -0.009(3) -0.005(3)
C14 0.038(5) 0.037(4) 0.031(4) -0.006(3) -0.013(3) -0.008(4)
C15 0.035(5) 0.040(5) 0.033(4) -0.015(3) -0.004(3) -0.004(4)
C16 0.023(4) 0.032(4) 0.038(4) -0.015(3) -0.009(3) 0.002(3)
C17 0.031(4) 0.034(4) 0.041(4) -0.012(3) -0.015(3) -0.003(3)
O11 0.053(4) 0.048(4) 0.042(3) -0.021(3) -0.017(3) 0.016(3)
N12 0.052(4) 0.030(4) 0.038(3) -0.006(3) -0.023(3) 0.005(3)
P1 0.0359(13) 0.0396(13) 0.0455(12) -0.0148(10) -0.0128(10) -0.0012(10)
F1 0.066(4) 0.045(3) 0.088(4) -0.013(3) -0.015(3) -0.014(3)
F2 0.090(5) 0.049(3) 0.118(5) -0.045(3) -0.034(4) 0.001(3)
F3 0.091(5) 0.133(6) 0.055(3) -0.032(4) -0.041(3) 0.019(4)
F4 0.037(3) 0.097(5) 0.097(4) -0.034(4) -0.022(3) -0.001(3)
F5 0.129(6) 0.071(4) 0.043(3) -0.012(3) -0.022(3) -0.013(4)
F6 0.032(3) 0.085(4) 0.172(7) -0.071(5) -0.015(4) -0.004(3)
O1S 0.031(3) 0.043(4) 0.053(4) -0.009(3) -0.003(3) -0.003(3)

loop_
_atom_site_label
_atom_site_type_symbol
_atom_site_fract_x
_atom_site_fract_y
_atom_site_fract_z
_atom_site_U_iso_or_equiv
_atom_site_thermal_displace_type
_atom_site_occupancy
_atom_site_calc_flag
_atom_site_refinement_flags
_atom_site_disorder_group
Pt1 Pt 0.0000 0.0000 0.0000 0.0300(2) Uani 1 d S .
N1 N -0.0539(7) -0.1479(6) -0.0515(6) 0.0266(13) Uani 1 d . .
C2 C 0.0611(8) -0.2503(7) -0.1136(7) 0.029(2) Uani 1 d . .
H2 H 0.1648(8) -0.2521(7) -0.1304(7) 0.035 Uiso 1 calc R .
C3 C 0.0325(8) -0.3519(7) -0.1532(7) 0.027(2) Uani 1 d . .
C4 C -0.1215(10) -0.3458(9) -0.1290(8) 0.040(2) Uani 1 d . .
H4 H -0.1454(10) -0.4128(9) -0.1561(8) 0.048 Uiso 1 calc R .
C5 C -0.2394(9) -0.2421(9) -0.0654(8) 0.041(2) Uani 1 d . .
H5 H -0.3440(9) -0.2383(9) -0.0474(8) 0.049 Uiso 1 calc R .
C6 C -0.2012(9) -0.1433(8) -0.0285(8) 0.037(2) Uani 1 d . .
H6 H -0.2810(9) -0.0714(8) 0.0139(8) 0.045 Uiso 1 calc R .
C7 C 0.1574(10) -0.4668(8) -0.2203(8) 0.038(2) Uani 1 d . .
N2 N 0.3029(8) -0.4706(7) -0.2387(7) 0.050(2) Uani 1 d . .
H1N H 0.3794(8) -0.5352(7) -0.2785(7) 0.060 Uiso 1 calc R .
H2N H 0.3215(8) -0.4085(7) -0.2109(7) 0.060 Uiso 1 calc R .
O1 O 0.1244(7) -0.5509(6) -0.2570(6) 0.0438(14) Uani 1 d . .
N11 N -0.0199(7) 0.1411(6) -0.1916(6) 0.0291(13) Uani 1 d . .
C12 C -0.1370(8) 0.2595(7) -0.1919(7) 0.026(2) Uani 1 d . .
H12 H -0.2102(8) 0.2766(7) -0.1015(7) 0.032 Uiso 1 calc R .
C13 C -0.1527(8) 0.3570(7) -0.3217(7) 0.030(2) Uani 1 d . .
C14 C -0.0459(9) 0.3292(8) -0.4532(8) 0.036(2) Uani 1 d . .
H14 H -0.0543(9) 0.3937(8) -0.5429(8) 0.043 Uiso 1 calc R .
C15 C 0.0737(9) 0.2062(8) -0.4530(8) 0.038(2) Uani 1 d . .
H15 H 0.1463(9) 0.1856(8) -0.5421(8) 0.046 Uiso 1 calc R .
C16 C 0.0845(8) 0.1154(8) -0.3218(7) 0.032(2) Uani 1 d . .
H16 H 0.1666(8) 0.0326(8) -0.3214(7) 0.038 Uiso 1 calc R .
C17 C -0.2842(8) 0.4885(8) -0.3076(8) 0.035(2) Uani 1 d . .
O11 O -0.3593(7) 0.5111(6) -0.1855(6) 0.052(2) Uani 1 d . .
N12 N -0.3131(8) 0.5752(7) -0.4301(7) 0.042(2) Uani 1 d . .
H3N H -0.3886(8) 0.6523(7) -0.4256(7) 0.050 Uiso 1 calc R .
H4N H -0.2565(8) 0.5546(7) -0.5144(7) 0.050 Uiso 1 calc R .
P1 P 0.4168(2) 0.8759(2) 0.3604(2) 0.0415(5) Uani 1 d . .
F1 F 0.3977(6) 1.0446(5) 0.3418(6) 0.071(2) Uani 1 d . .
F2 F 0.4369(7) 0.7064(6) 0.3829(7) 0.084(2) Uani 1 d . .
F3 F 0.4374(7) 0.9057(8) 0.1934(6) 0.097(2) Uani 1 d . .
F4 F 0.5981(6) 0.8502(7) 0.3173(7) 0.078(2) Uani 1 d . .
F5 F 0.4008(8) 0.8440(6) 0.5278(6) 0.087(2) Uani 1 d . .
F6 F 0.2360(6) 0.9023(7) 0.4025(8) 0.094(2) Uani 1 d . .
O1S O 0.4014(7) -0.2480(7) -0.1464(6) 0.049(2) Uani 1 d . .
H1S H 0.4415(107) -0.1756(101) -0.2020(98) 0.059 Uiso 1 d . .
H2S H 0.4836(106) -0.3200(97) -0.1579(93) 0.059 Uiso 1 d . .

loop_
_atom_type_symbol
_atom_type_description
_atom_type_scat_dispersion_real
_atom_type_scat_dispersion_imag
_atom_type_scat_source
C C 0.0033 0.0016 'International Tables Vol C Tables 4.2.6.8 and 6.1.1.4'
H H 0.0000 0.0000 'International Tables Vol C Tables 4.2.6.8 and 6.1.1.4'
N N 0.0061 0.0033 'International Tables Vol C Tables 4.2.6.8 and 6.1.1.4'
O O 0.0106 0.0060 'International Tables Vol C Tables 4.2.6.8 and 6.1.1.4'
F F 0.0171 0.0103 'International Tables Vol C Tables 4.2.6.8 and 6.1.1.4'
P P 0.1023 0.0942 'International Tables Vol C Tables 4.2.6.8 and 6.1.1.4'
Pt Pt -1.7033 8.3905 'International Tables Vol C Tables 4.2.6.8 and 6.1.1.4'

loop_
_geom_angle_atom_site_label_1
_geom_angle_atom_site_label_2
_geom_angle_atom_site_label_3
_geom_angle
_geom_angle_site_symmetry_1
_geom_angle_site_symmetry_3
_geom_angle_publ_flag
N11 Pt1 N11 180.0 . 2 ?
N11 Pt1 N1 88.2(2) . . ?
N11 Pt1 N1 91.8(2) 2 . ?
N11 Pt1 N1 91.8(2) . 2 ?
N11 Pt1 N1 88.2(2) 2 2 ?
N1 Pt1 N1 180.0 . 2 ?
C6 N1 C2 119.3(6) . . ?
C6 N1 Pt1 120.9(5) . . ?
C2 N1 Pt1 119.8(5) . . ?
N1 C2 C3 122.6(7) . . ?
C2 C3 C4 117.6(7) . . ?
C2 C3 C7 123.5(7) . . ?
C4 C3 C7 119.0(7) . . ?
C5 C4 C3 120.2(7) . . ?
C4 C5 C6 118.8(7) . . ?
N1 C6 C5 121.5(7) . . ?
O1 C7 N2 122.9(7) . . ?
O1 C7 C3 120.1(8) . . ?
N2 C7 C3 117.0(7) . . ?
C12 N11 C16 119.2(6) . . ?
C12 N11 Pt1 120.8(4) . . ?
C16 N11 Pt1 120.0(5) . . ?
N11 C12 C13 121.6(6) . . ?
C14 C13 C12 118.4(6) . . ?
C14 C13 C17 124.9(6) . . ?
C12 C13 C17 116.7(6) . . ?
C13 C14 C15 119.9(7) . . ?
C16 C15 C14 118.9(7) . . ?
N11 C16 C15 121.8(6) . . ?
O11 C17 N12 123.3(7) . . ?
O11 C17 C13 118.9(6) . . ?
N12 C17 C13 117.8(6) . . ?
F6 P1 F4 179.6(4) . . ?
F6 P1 F3 90.1(4) . . ?
F4 P1 F3 89.7(3) . . ?
F6 P1 F5 91.4(4) . . ?
F4 P1 F5 88.9(4) . . ?
F3 P1 F5 178.5(4) . . ?
F6 P1 F2 91.1(3) . . ?
F4 P1 F2 89.1(3) . . ?
F3 P1 F2 90.3(4) . . ?
F5 P1 F2 89.3(3) . . ?
F6 P1 F1 89.4(3) . . ?
F4 P1 F1 90.4(3) . . ?
F3 P1 F1 91.2(4) . . ?
F5 P1 F1 89.2(3) . . ?
F2 P1 F1 178.5(4) . . ?

loop_
_geom_bond_atom_site_label_1
_geom_bond_atom_site_label_2
_geom_bond_distance
_geom_bond_site_symmetry_2
_geom_bond_publ_flag
Pt1 N11 2.023(5) . ?
Pt1 N11 2.023(5) 2 ?
Pt1 N1 2.027(6) . ?
Pt1 N1 2.027(6) 2 ?
N1 C6 1.331(9) . ?
N1 C2 1.351(9) . ?
C2 C3 1.371(9) . ?
C3 C4 1.388(10) . ?
C3 C7 1.490(10) . ?
C4 C5 1.376(11) . ?
C5 C6 1.384(10) . ?
C7 O1 1.217(9) . ?
C7 N2 1.329(10) . ?
N11 C12 1.343(8) . ?
N11 C16 1.355(8) . ?
C12 C13 1.383(9) . ?
C13 C14 1.377(9) . ?
C13 C17 1.500(10) . ?
C14 C15 1.384(10) . ?
C15 C16 1.360(10) . ?
C17 O11 1.225(8) . ?
C17 N12 1.334(9) . ?
P1 F6 1.568(6) . ?
P1 F4 1.571(6) . ?
P1 F3 1.576(6) . ?
P1 F5 1.590(6) . ?
P1 F2 1.597(6) . ?
P1 F1 1.600(5) . ?
